data_7243370
loop_
_publ_author_name
'Wang, Huayi'
'Schrage, Briana'
'Takematsu, Kana'
'Ziegler, Christopher'

_publ_section_title
;
 Photophysical properties of a boron analogue of coumarin
;
_journal_name_full 'Physical Chemistry Chemical Physics'
_journal_paper_doi 10.1039/D1CP02386A
_journal_year 2021
_chemical_formula_sum 'C9 H10 B F2 N O3'
_chemical_formula_weight 228.99
_space_group_crystal_system monoclinic
_space_group_IT_number 14
_space_group_name_Hall '-P 2ybc'
_space_group_name_H-M_alt 'P 1 21/c 1'
_atom_sites_solution_hydrogens geom
_audit_creation_method SHELXL-2016/6
_audit_update_record
;
2020-12-18 deposited with the CCDC.	2021-08-05 downloaded from the CCDC.
;
_cell_angle_alpha 90
_cell_angle_beta 100.248(6)
_cell_angle_gamma 90
_cell_formula_units_Z 4
_cell_length_a 6.5253(16)
_cell_length_b 11.900(3)
_cell_length_c 13.029(3)
_cell_measurement_reflns_used 3998
_cell_measurement_temperature 100(2)
_cell_measurement_theta_max 28.39
_cell_measurement_theta_min 3.17
_cell_volume 995.6(4)
_computing_cell_refinement 'Bruker SAINT'
_computing_data_collection 'Bruker APEX2'
_computing_data_reduction 'Bruker SAINT'
_computing_molecular_graphics 'Bruker SHELXTL'
_computing_publication_material 'Bruker SHELXTL'
_computing_structure_refinement 'SHELXL-2016/6 (Sheldrick, 2016)'
_computing_structure_solution 'SHELXT 2014/5 (Sheldrick, 2014)'
_diffrn_ambient_temperature 100(2)
_diffrn_measured_fraction_theta_full 1.000
_diffrn_measured_fraction_theta_max 0.998
_diffrn_measurement_device_type 'Bruker APEX-II CCD'
_diffrn_measurement_method '\f and \w scans'
_diffrn_radiation_type MoK\a
_diffrn_radiation_wavelength 0.71073
_diffrn_reflns_av_R_equivalents 0.0456
_diffrn_reflns_av_unetI/netI 0.0497
_diffrn_reflns_Laue_measured_fraction_full 1.000
_diffrn_reflns_Laue_measured_fraction_max 0.998
_diffrn_reflns_limit_h_max 8
_diffrn_reflns_limit_h_min -8
_diffrn_reflns_limit_k_max 15
_diffrn_reflns_limit_k_min -10
_diffrn_reflns_limit_l_max 17
_diffrn_reflns_limit_l_min -17
_diffrn_reflns_number 9395
_diffrn_reflns_point_group_measured_fraction_full 1.000
_diffrn_reflns_point_group_measured_fraction_max 0.998
_diffrn_reflns_theta_full 25.242
_diffrn_reflns_theta_max 28.336
_diffrn_reflns_theta_min 2.335
_exptl_absorpt_coefficient_mu 0.135
_exptl_absorpt_correction_T_max 0.7457
_exptl_absorpt_correction_T_min 0.6587
_exptl_absorpt_correction_type multi-scan
_exptl_absorpt_process_details SADABS
_exptl_crystal_colour colourless
_exptl_crystal_density_diffrn 1.528
_exptl_crystal_density_meas ?
_exptl_crystal_density_method 'not measured'
_exptl_crystal_description block
_exptl_crystal_F_000 472
_exptl_crystal_size_max 0.460
_exptl_crystal_size_mid 0.301
_exptl_crystal_size_min 0.284
_refine_diff_density_max 0.301
_refine_diff_density_min -0.216
_refine_diff_density_rms 0.055
_refine_ls_extinction_method none
_refine_ls_goodness_of_fit_ref 1.054
_refine_ls_hydrogen_treatment constr
_refine_ls_matrix_type full
_refine_ls_number_parameters 146
_refine_ls_number_reflns 2478
_refine_ls_number_restraints 0
_refine_ls_restrained_S_all 1.054
_refine_ls_R_factor_all 0.0661
_refine_ls_R_factor_gt 0.0428
_refine_ls_shift/su_max 0.000
_refine_ls_shift/su_mean 0.000
_refine_ls_structure_factor_coef Fsqd
_refine_ls_weighting_details 'w=1/[\s^2^(Fo^2^)+(0.0408P)^2^+0.2204P] where P=(Fo^2^+2Fc^2^)/3'
_refine_ls_weighting_scheme calc
_refine_ls_wR_factor_gt 0.0937
_refine_ls_wR_factor_ref 0.1042
_reflns_Friedel_coverage 0.000
_reflns_number_gt 1770
_reflns_number_total 2478
_reflns_threshold_expression 'I > 2\s(I)'
_cod_data_source_file d1cp02386a2.cif
_cod_data_source_block DFBS
_cod_depositor_comments
;
The following automatic conversions were performed:

data item '_exptl_crystal_density_meas' value 'not measured' was
changed to '?' -- the value is perceived as not measured.

Automatic conversion script
Id: cif_fix_values 7556 2019-12-06 15:28:31Z antanas 
;
_cod_original_sg_symbol_H-M 'P 21/c'
_cod_database_code 7243370
_shelx_shelxl_version_number 2016/6
_shelx_space_group_comment
; 
The symmetry employed for this shelxl refinement is uniquely defined 
by the following loop, which should always be used as a source of 
symmetry information in preference to the above space-group names. 
They are only intended as comments. 
;

loop_
_space_group_symop_operation_xyz
'x, y, z'
'-x, y+1/2, -z+1/2'
'-x, -y, -z'
'x, -y-1/2, z-1/2'

loop_
_atom_site_label
_atom_site_type_symbol
_atom_site_fract_x
_atom_site_fract_y
_atom_site_fract_z
_atom_site_U_iso_or_equiv
_atom_site_adp_type
_atom_site_occupancy
_atom_site_site_symmetry_order
_atom_site_calc_flag
_atom_site_refinement_flags_posn
_atom_site_refinement_flags_adp
_atom_site_refinement_flags_occupancy
_atom_site_disorder_assembly
_atom_site_disorder_group
B1 B 0.1532(3) 0.68182(17) 0.40482(14) 0.0213(4) Uani 1 1 d . . . . .
C1 C 0.2784(2) 0.49366(14) 0.37010(11) 0.0186(3) Uani 1 1 d . . . . .
C2 C 0.2263(2) 0.38342(14) 0.34194(11) 0.0214(4) Uani 1 1 d . . . . .
H2A H 0.089103 0.356685 0.341803 0.026 Uiso 1 1 calc R U . . .
C3 C 0.3752(2) 0.31295(15) 0.31414(12) 0.0237(4) Uani 1 1 d . . . . .
H3 H 0.338133 0.238081 0.293327 0.028 Uiso 1 1 calc R U . . .
C4 C 0.5789(2) 0.34933(14) 0.31595(12) 0.0236(4) Uani 1 1 d . . . . .
H4 H 0.679541 0.299800 0.296419 0.028 Uiso 1 1 calc R U . . .
C5 C 0.6329(2) 0.45776(14) 0.34635(12) 0.0216(4) Uani 1 1 d . . . . .
H5 H 0.772057 0.482706 0.349106 0.026 Uiso 1 1 calc R U . . .
C6 C 0.4838(2) 0.53140(13) 0.37319(11) 0.0171(3) Uani 1 1 d . . . . .
C7 C 0.5386(2) 0.64340(13) 0.40924(11) 0.0183(3) Uani 1 1 d . . . . .
H7 H 0.679896 0.666903 0.419975 0.022 Uiso 1 1 calc R U . . .
C8 C 0.1619(3) -0.00080(16) 0.58581(13) 0.0297(4) Uani 1 1 d . . . . .
H8A H 0.184908 0.080489 0.599375 0.036 Uiso 1 1 calc R U . . .
H8B H 0.259816 -0.042892 0.638876 0.036 Uiso 1 1 calc R U . . .
C9 C 0.0584(3) 0.03078(15) 0.40577(13) 0.0269(4) Uani 1 1 d . . . . .
H9A H 0.085108 0.010189 0.335718 0.032 Uiso 1 1 calc R U . . .
H9B H 0.078870 0.112854 0.414801 0.032 Uiso 1 1 calc R U . . .
F1 F 0.07030(14) 0.73339(9) 0.31189(8) 0.0395(3) Uani 1 1 d . . . . .
F2 F 0.06323(14) 0.72327(8) 0.48443(8) 0.0296(3) Uani 1 1 d . . . . .
N1 N 0.39662(19) 0.71171(11) 0.42696(10) 0.0183(3) Uani 1 1 d . . . . .
O1 O 0.13300(15) 0.56196(9) 0.39854(8) 0.0221(3) Uani 1 1 d . . . . .
O2 O 0.46657(16) 0.81621(10) 0.46251(9) 0.0267(3) Uani 1 1 d . . . . .
H2 H 0.364239 0.858566 0.464167 0.040 Uiso 1 1 calc R U . . .
O3 O 0.20130(16) -0.02747(9) 0.48386(8) 0.0247(3) Uani 1 1 d . . . . .

loop_
_atom_site_aniso_label
_atom_site_aniso_U_11
_atom_site_aniso_U_22
_atom_site_aniso_U_33
_atom_site_aniso_U_23
_atom_site_aniso_U_13
_atom_site_aniso_U_12
B1 0.0129(8) 0.0249(11) 0.0262(10) 0.0061(8) 0.0035(7) -0.0010(7)
C1 0.0144(7) 0.0267(10) 0.0143(7) 0.0017(6) 0.0014(5) 0.0013(6)
C2 0.0155(7) 0.0299(10) 0.0181(8) -0.0027(7) 0.0014(6) -0.0032(7)
C3 0.0238(8) 0.0264(10) 0.0201(8) -0.0058(7) 0.0018(6) -0.0018(7)
C4 0.0197(8) 0.0294(10) 0.0215(8) -0.0046(7) 0.0033(6) 0.0025(7)
C5 0.0144(7) 0.0317(11) 0.0188(8) -0.0012(7) 0.0032(6) -0.0007(7)
C6 0.0148(7) 0.0228(9) 0.0130(7) 0.0013(6) 0.0006(5) -0.0009(6)
C7 0.0126(7) 0.0257(10) 0.0164(7) 0.0038(6) 0.0018(6) -0.0014(6)
C8 0.0272(9) 0.0388(12) 0.0220(9) -0.0049(7) 0.0013(7) 0.0054(8)
C9 0.0331(9) 0.0266(10) 0.0223(8) 0.0016(7) 0.0083(7) 0.0035(7)
F1 0.0179(5) 0.0547(8) 0.0424(6) 0.0279(5) -0.0040(4) -0.0014(5)
F2 0.0217(5) 0.0248(6) 0.0458(6) -0.0035(4) 0.0153(4) -0.0004(4)
N1 0.0158(6) 0.0182(8) 0.0210(7) 0.0031(5) 0.0032(5) -0.0015(5)
O1 0.0131(5) 0.0247(7) 0.0290(6) -0.0027(5) 0.0049(4) -0.0009(5)
O2 0.0179(6) 0.0186(7) 0.0433(7) -0.0019(5) 0.0052(5) -0.0012(5)
O3 0.0224(6) 0.0269(7) 0.0252(6) -0.0043(5) 0.0053(5) 0.0028(5)

loop_
_atom_type_symbol
_atom_type_description
_atom_type_scat_dispersion_real
_atom_type_scat_dispersion_imag
_atom_type_scat_source
C C 0.0033 0.0016 'International Tables Vol C Tables 4.2.6.8 and 6.1.1.4'
H H 0.0000 0.0000 'International Tables Vol C Tables 4.2.6.8 and 6.1.1.4'
B B 0.0013 0.0007 'International Tables Vol C Tables 4.2.6.8 and 6.1.1.4'
F F 0.0171 0.0103 'International Tables Vol C Tables 4.2.6.8 and 6.1.1.4'
N N 0.0061 0.0033 'International Tables Vol C Tables 4.2.6.8 and 6.1.1.4'
O O 0.0106 0.0060 'International Tables Vol C Tables 4.2.6.8 and 6.1.1.4'

loop_
_geom_angle_atom_site_label_1
_geom_angle_atom_site_label_2
_geom_angle_atom_site_label_3
_geom_angle
_geom_angle_site_symmetry_1
_geom_angle_site_symmetry_3
_geom_angle_publ_flag
F2 B1 F1 110.48(14) . . ?
F2 B1 O1 110.70(13) . . ?
F1 B1 O1 112.02(15) . . ?
F2 B1 N1 109.15(13) . . ?
F1 B1 N1 106.30(12) . . ?
O1 B1 N1 108.02(13) . . ?
O1 C1 C2 119.36(13) . . ?
O1 C1 C6 120.81(14) . . ?
C2 C1 C6 119.76(14) . . ?
C3 C2 C1 119.54(14) . . ?
C3 C2 H2A 120.2 . . ?
C1 C2 H2A 120.2 . . ?
C2 C3 C4 121.37(16) . . ?
C2 C3 H3 119.3 . . ?
C4 C3 H3 119.3 . . ?
C5 C4 C3 119.34(15) . . ?
C5 C4 H4 120.3 . . ?
C3 C4 H4 120.3 . . ?
C4 C5 C6 120.35(14) . . ?
C4 C5 H5 119.8 . . ?
C6 C5 H5 119.8 . . ?
C5 C6 C1 119.60(15) . . ?
C5 C6 C7 121.27(13) . . ?
C1 C6 C7 119.04(14) . . ?
N1 C7 C6 120.05(13) . . ?
N1 C7 H7 120.0 . . ?
C6 C7 H7 120.0 . . ?
O3 C8 C9 110.28(13) . 3_556 ?
O3 C8 H8A 109.6 . . ?
C9 C8 H8A 109.6 3_556 . ?
O3 C8 H8B 109.6 . . ?
C9 C8 H8B 109.6 3_556 . ?
H8A C8 H8B 108.1 . . ?
O3 C9 C8 110.10(14) . 3_556 ?
O3 C9 H9A 109.6 . . ?
C8 C9 H9A 109.6 3_556 . ?
O3 C9 H9B 109.6 . . ?
C8 C9 H9B 109.6 3_556 . ?
H9A C9 H9B 108.2 . . ?
C7 N1 O2 115.22(12) . . ?
C7 N1 B1 123.41(14) . . ?
O2 N1 B1 121.32(12) . . ?
C1 O1 B1 123.54(12) . . ?
N1 O2 H2 109.5 . . ?
C9 O3 C8 110.50(12) . . ?

loop_
_geom_bond_atom_site_label_1
_geom_bond_atom_site_label_2
_geom_bond_distance
_geom_bond_site_symmetry_2
_geom_bond_publ_flag
B1 F2 1.372(2) . ?
B1 F1 1.379(2) . ?
B1 O1 1.433(2) . ?
B1 N1 1.603(2) . ?
C1 O1 1.3504(18) . ?
C1 C2 1.388(2) . ?
C1 C6 1.407(2) . ?
C2 C3 1.380(2) . ?
C2 H2A 0.9500 . ?
C3 C4 1.394(2) . ?
C3 H3 0.9500 . ?
C4 C5 1.377(2) . ?
C4 H4 0.9500 . ?
C5 C6 1.399(2) . ?
C5 H5 0.9500 . ?
C6 C7 1.437(2) . ?
C7 N1 1.2838(19) . ?
C7 H7 0.9500 . ?
C8 O3 1.4327(19) . ?
C8 C9 1.504(2) 3_556 ?
C8 H8A 0.9900 . ?
C8 H8B 0.9900 . ?
C9 O3 1.431(2) . ?
C9 H9A 0.9900 . ?
C9 H9B 0.9900 . ?
N1 O2 1.3763(17) . ?
O2 H2 0.8400 . ?
